data_1566379
loop_
_publ_author_name
'Birchall, Lee'
'Truccolo, Giada'
'Jackson, Lewis'
'Shepherd, Helena Jane'

_publ_section_title
;
 Co-crystallisation as a Modular Approach to the Discovery of
 Spin-Crossover Materials
;
_journal_name_full 'Chemical Science'
_journal_paper_doi 10.1039/D1SC04956A
_journal_year 2022
_chemical_formula_moiety 'C22 H18 Fe N10, 2(C10 H8 N4), 2(B F4)'
_chemical_formula_sum 'C42 H34 B2 F8 Fe N18'
_chemical_formula_weight 1020.34
_space_group_crystal_system triclinic
_space_group_IT_number 2
_space_group_name_Hall '-P 1'
_space_group_name_H-M_alt 'P -1'
_atom_sites_solution_hydrogens geom
_audit_creation_date 2021-08-10
_audit_creation_method
;
Olex2 1.2
(compiled 2018.05.29 svn.r3508 for OlexSys, GUI svn.r5506)
;
_audit_update_record
;
2021-08-11 deposited with the CCDC.	2022-02-17 downloaded from the CCDC.
;
_cell_angle_alpha 82.284(4)
_cell_angle_beta 82.051(4)
_cell_angle_gamma 87.374(3)
_cell_formula_units_Z 2
_cell_length_a 10.2090(4)
_cell_length_b 10.4618(5)
_cell_length_c 21.8559(10)
_cell_measurement_reflns_used 5737
_cell_measurement_temperature 270.00(17)
_cell_measurement_theta_max 71.7660
_cell_measurement_theta_min 4.2390
_cell_volume 2290.06(18)
_computing_cell_refinement 'CrysAlisPro 1.171.40.67a (Rigaku OD, 2019)'
_computing_data_collection 'CrysAlisPro 1.171.40.67a (Rigaku OD, 2019)'
_computing_data_reduction 'CrysAlisPro 1.171.40.67a (Rigaku OD, 2019)'
_computing_molecular_graphics 'Olex2 (Dolomanov et al., 2009)'
_computing_publication_material 'Olex2 (Dolomanov et al., 2009)'
_computing_structure_refinement 'ShelXL (Sheldrick, 2015)'
_computing_structure_solution 'SHELXT 2014/5 (Sheldrick, 2014)'
_diffrn_ambient_environment N~2~
_diffrn_ambient_temperature 270.00(17)
_diffrn_detector 'CCD plate'
_diffrn_detector_area_resol_mean 5.2887
_diffrn_detector_type AtlasS2
_diffrn_measured_fraction_theta_full 0.999
_diffrn_measured_fraction_theta_max 0.968
_diffrn_measurement_details
;
List of Runs (angles in degrees, time in seconds):

  # Type    Start    End  Width  t~exp~   \w     \q     \k     \f   Frames
#--------------------------------------------------------------------------
  1  \w    -70.00  31.00   1.00    2.00    --  -42.16  57.00-120.00  101
  2  \w    -92.00  -2.00   1.00    2.00    --  -42.16 125.00 -60.00   90
  3  \w   -108.00 -14.00   1.00    2.00    --  -42.16 -57.00  90.00   94
  4  \w     22.00 115.00   1.00    2.00    --   42.16  38.00   0.00   93
  5  \w     34.00 121.00   1.00   12.00    --  103.72 -45.00-150.00   87
  6  \w     31.00  64.00   1.00   12.00    --  103.72 -61.00  60.00   33
  7  \w     53.00 108.00   1.00   12.00    --  103.72 -94.00  60.00   55
  8  \w     57.00  83.00   1.00   12.00    --  103.72 -94.00 150.00   26
  9  \w    118.00 168.00   1.00   12.00    --  103.72  61.00   0.00   50
 10  \w     38.00 128.00   1.00   12.00    --  103.72 -45.00 -60.00   90
 11  \w     41.00 130.00   1.00   12.00    --  103.72 -45.00  60.00   89
 12  \w     28.00 118.00   1.00   12.00    --  103.72 -77.00-150.00   90
 13  \w     67.00 117.00   1.00   12.00    --  103.72-125.00-120.00   50
 14  \w     71.00 115.00   1.00   12.00    --  103.72-125.00  30.00   44
 15  \w     22.00  49.00   1.00   12.00    --  103.72 -94.00  60.00   27
 16  \w     16.00 172.00   1.00   12.00    --  103.72   0.00   0.00  156
;
_diffrn_measurement_device 'four-circle diffractometer'
_diffrn_measurement_device_type 'SuperNova, Dual, Cu at home/near, AtlasS2'
_diffrn_measurement_method '\w scans'
_diffrn_orient_matrix_type 'CrysAlisPro convention (1999,Acta A55,543-557)'
_diffrn_orient_matrix_UB_11 -0.0611763000
_diffrn_orient_matrix_UB_12 -0.0037920000
_diffrn_orient_matrix_UB_13 0.0687047000
_diffrn_orient_matrix_UB_21 -0.0645232000
_diffrn_orient_matrix_UB_22 0.1345239000
_diffrn_orient_matrix_UB_23 -0.0150394000
_diffrn_orient_matrix_UB_31 -0.1238054000
_diffrn_orient_matrix_UB_32 -0.0631526000
_diffrn_orient_matrix_UB_33 -0.0143156000
_diffrn_radiation_monochromator mirror
_diffrn_radiation_probe x-ray
_diffrn_radiation_type CuK\a
_diffrn_radiation_wavelength 1.54184
_diffrn_reflns_av_R_equivalents 0.0291
_diffrn_reflns_av_unetI/netI 0.0384
_diffrn_reflns_Laue_measured_fraction_full 0.999
_diffrn_reflns_Laue_measured_fraction_max 0.968
_diffrn_reflns_limit_h_max 8
_diffrn_reflns_limit_h_min -12
_diffrn_reflns_limit_k_max 12
_diffrn_reflns_limit_k_min -12
_diffrn_reflns_limit_l_max 21
_diffrn_reflns_limit_l_min -26
_diffrn_reflns_number 16932
_diffrn_reflns_point_group_measured_fraction_full 0.999
_diffrn_reflns_point_group_measured_fraction_max 0.968
_diffrn_reflns_theta_full 67.684
_diffrn_reflns_theta_max 72.186
_diffrn_reflns_theta_min 4.119
_diffrn_source 'micro-focus sealed X-ray tube'
_diffrn_source_type 'SuperNova (Cu) X-ray Source'
_exptl_absorpt_coefficient_mu 3.404
_exptl_absorpt_correction_T_max 1.000
_exptl_absorpt_correction_T_min 0.489
_exptl_absorpt_correction_type gaussian
_exptl_absorpt_process_details
;
CrysAlisPro 1.171.40.67a (Rigaku Oxford Diffraction, 2019)
Numerical absorption correction based on gaussian integration over
			a multifaceted crystal model
Empirical absorption correction using spherical harmonics,
 implemented in SCALE3 ABSPACK scaling algorithm.
;
_exptl_crystal_colour yellow
_exptl_crystal_colour_primary yellow
_exptl_crystal_density_diffrn 1.480
_exptl_crystal_description plate
_exptl_crystal_F_000 1040
_exptl_crystal_size_max 0.322
_exptl_crystal_size_mid 0.191
_exptl_crystal_size_min 0.037
_refine_diff_density_max 1.109
_refine_diff_density_min -0.606
_refine_diff_density_rms 0.069
_refine_ls_extinction_method none
_refine_ls_goodness_of_fit_ref 1.042
_refine_ls_hydrogen_treatment constr
_refine_ls_matrix_type full
_refine_ls_number_parameters 640
_refine_ls_number_reflns 8758
_refine_ls_number_restraints 166
_refine_ls_restrained_S_all 1.104
_refine_ls_R_factor_all 0.0854
_refine_ls_R_factor_gt 0.0732
_refine_ls_shift/su_max 0.000
_refine_ls_shift/su_mean 0.000
_refine_ls_structure_factor_coef Fsqd
_refine_ls_weighting_details 'w=1/[\s^2^(Fo^2^)+(0.1389P)^2^+1.0914P] where P=(Fo^2^+2Fc^2^)/3'
_refine_ls_weighting_scheme calc
_refine_ls_wR_factor_gt 0.2090
_refine_ls_wR_factor_ref 0.2253
_reflns_Friedel_coverage 0.000
_reflns_number_gt 7145
_reflns_number_total 8758
_reflns_threshold_expression 'I > 2\s(I)'
_cod_data_source_file d1sc04956a1.cif
_cod_data_source_block ltb-115-002y_270_red_ref
_cod_database_code 1566379
_shelxl_version_number 2013-4
_chemical_oxdiff_formula 'Fe C42 H34 N18 B2 F8'
_chemical_oxdiff_usercomment '270 K'
_shelx_space_group_comment
;
The symmetry employed for this shelxl refinement is uniquely defined
by the following loop, which should always be used as a source of
symmetry information in preference to the above space-group names.
They are only intended as comments.
;
_reflns_odcompleteness_completeness 99.95
_reflns_odcompleteness_iscentric 1
_reflns_odcompleteness_theta 66.97
_olex2_refinement_description
;
1. Fixed Uiso
 At 1.2 times of:
  All C(H) groups, All N(H) groups
2. Restrained distances
 F5-B2 \\sim F6-B2 \\sim F7-B2 \\sim F8-B2
 with sigma of 0.002
 F8-F5 \\sim F6-F7
 with sigma of 0.002
3. Rigid body (RIGU) restrains
 B1, F4, F1, F3, F2
 with sigma for 1-2 distances of 0.004 and sigma for 1-3 distances of 0.004
 B2, F8, F7, F5, F6
 with sigma for 1-2 distances of 0.004 and sigma for 1-3 distances of 0.004
 N18, N16, N17, C37, C38, C35, C36, C40, C39, C33, H35, H36, C34, H40, C42,
 C41, H39, H33, N15, H34, H42, H41
 with sigma for 1-2 distances of 0.001 and sigma for 1-3 distances of 0.001
4.a Aromatic/amide H refined with riding coordinates:
 N6(H6), N1(H1), N10(H10), N5(H5), C16(H16), C18(H18), C12(H12), C13(H13),
 C17(H17), C22(H22), C21(H21), C5(H5A), C7(H7), C6(H6A), C33(H33), C29(H29),
 C35(H35), C36(H36), C2(H2), C25(H25), C1(H1A), C30(H30), C34(H34), C23(H23),
 C40(H40), C41(H41), C32(H32), C24(H24), C31(H31), C39(H39), C11(H11),
 C10(H10A), C26(H26), C42(H42)
;
_olex2_submission_special_instructions 'No special instructions were received'
_oxdiff_exptl_absorpt_empirical_details
;
Empirical correction (ABSPACK) includes:
- Absorption correction using spherical harmonics
- Frame scaling
;
_oxdiff_exptl_absorpt_empirical_full_max 1.092
_oxdiff_exptl_absorpt_empirical_full_min 0.933

loop_
_space_group_symop_operation_xyz
'x, y, z'
'-x, -y, -z'

loop_
_atom_site_label
_atom_site_type_symbol
_atom_site_fract_x
_atom_site_fract_y
_atom_site_fract_z
_atom_site_U_iso_or_equiv
_atom_site_adp_type
_atom_site_occupancy
_atom_site_site_symmetry_order
_atom_site_calc_flag
_atom_site_refinement_flags_posn
_atom_site_refinement_flags_adp
_atom_site_refinement_flags_occupancy
_atom_site_disorder_assembly
_atom_site_disorder_group
Fe1 Fe 0.17554(5) 0.81752(5) 0.25109(2) 0.04723(19) Uani 1 1 d . . . . .
N8 N 0.1407(3) 0.7535(3) 0.16621(13) 0.0470(6) Uani 1 1 d . . . . .
N7 N 0.0206(3) 0.6775(3) 0.27695(13) 0.0510(7) Uani 1 1 d . . . . .
N3 N 0.2403(3) 0.8907(3) 0.32695(13) 0.0538(7) Uani 1 1 d . . . . .
N9 N 0.3145(3) 0.9214(3) 0.17695(14) 0.0565(7) Uani 1 1 d . . . . .
N2 N 0.0517(3) 0.9915(3) 0.26538(15) 0.0567(7) Uani 1 1 d . . . . .
N6 N -0.0554(3) 0.6261(3) 0.32861(15) 0.0597(8) Uani 1 1 d . . . . .
H6 H -0.0510 0.6453 0.3653 0.072 Uiso 1 1 calc R . . . .
N4 N 0.3339(3) 0.6836(3) 0.27905(16) 0.0583(8) Uani 1 1 d . . . . .
N1 N -0.0412(4) 1.0652(4) 0.23815(17) 0.0666(8) Uani 1 1 d . . . . .
H1 H -0.0801 1.0435 0.2088 0.080 Uiso 1 1 calc R . . . .
N10 N 0.4093(3) 1.0085(3) 0.17108(16) 0.0625(8) Uani 1 1 d . . . . .
H10 H 0.4321 1.0427 0.2015 0.075 Uiso 1 1 calc R . . . .
C15 C 0.0501(4) 0.6638(3) 0.16729(16) 0.0490(7) Uani 1 1 d . . . . .
C19 C 0.2136(4) 0.7981(4) 0.11209(15) 0.0514(8) Uani 1 1 d . . . . .
N5 N 0.4059(4) 0.5849(4) 0.2576(2) 0.0757(10) Uani 1 1 d . . . . .
H5 H 0.3896 0.5476 0.2268 0.091 Uiso 1 1 calc R . . . .
C20 C 0.3088(4) 0.8939(4) 0.11951(16) 0.0516(8) Uani 1 1 d . . . . .
C14 C -0.0177(3) 0.6236(3) 0.23008(16) 0.0493(7) Uani 1 1 d . . . . .
N16 N 0.2507(4) 0.7432(4) 0.57913(17) 0.0737(9) Uani 1 1 d . U . . .
N12 N 0.2174(4) 0.2469(4) 0.0307(2) 0.0787(11) Uani 1 1 d . . . . .
N15 N 0.0363(4) 0.6835(4) 0.43541(17) 0.0734(8) Uani 1 1 d . U . . .
N13 N 0.2905(4) 0.2548(4) -0.0190(2) 0.0762(10) Uani 1 1 d . . . . .
C3 C 0.0868(4) 1.0603(4) 0.30791(17) 0.0588(9) Uani 1 1 d . . . . .
C8 C 0.3347(4) 0.8263(4) 0.35599(17) 0.0601(9) Uani 1 1 d . . . . .
N11 N 0.3318(4) 0.4517(4) 0.1658(2) 0.0814(11) Uani 1 1 d . . . . .
C4 C 0.1887(4) 1.0017(4) 0.34485(17) 0.0587(9) Uani 1 1 d . . . . .
N14 N 0.1622(5) 0.0559(5) -0.1530(2) 0.0891(13) Uani 1 1 d . . . . .
C16 C 0.0273(4) 0.6160(4) 0.11372(18) 0.0582(9) Uani 1 1 d . . . . .
H16 H -0.0363 0.5545 0.1151 0.070 Uiso 1 1 calc R . . . .
N17 N 0.2663(5) 0.8580(4) 0.58415(18) 0.0799(10) Uani 1 1 d . U . . .
C18 C 0.1967(4) 0.7537(5) 0.05683(18) 0.0634(10) Uani 1 1 d . . . . .
H18 H 0.2480 0.7845 0.0197 0.076 Uiso 1 1 calc R . . . .
C12 C -0.1388(4) 0.5413(4) 0.3160(2) 0.0661(10) Uani 1 1 d . . . . .
H12 H -0.1997 0.4938 0.3447 0.079 Uiso 1 1 calc R . . . .
C13 C -0.1183(4) 0.5371(4) 0.25291(19) 0.0609(9) Uani 1 1 d . . . . .
H13 H -0.1619 0.4874 0.2303 0.073 Uiso 1 1 calc R . . . .
C37 C 0.1740(5) 0.7273(5) 0.53039(19) 0.0677(8) Uani 1 1 d . U . . .
C9 C 0.3890(4) 0.7131(5) 0.3274(2) 0.0668(10) Uani 1 1 d . . . . .
N18 N 0.4905(5) 0.9125(6) 0.7261(2) 0.0985(12) Uani 1 1 d . U . . .
C17 C 0.1019(4) 0.6625(5) 0.05807(18) 0.0661(10) Uani 1 1 d . . . . .
H17 H 0.0883 0.6323 0.0214 0.079 Uiso 1 1 calc R . . . .
C28 C 0.2434(5) 0.1829(5) -0.0630(2) 0.0720(12) Uani 1 1 d . . . . .
C22 C 0.4635(4) 1.0352(5) 0.1118(2) 0.0727(12) Uani 1 1 d . . . . .
H22 H 0.5314 1.0922 0.0970 0.087 Uiso 1 1 calc R . . . .
C21 C 0.4021(4) 0.9643(5) 0.0769(2) 0.0729(12) Uani 1 1 d . . . . .
H21 H 0.4185 0.9630 0.0341 0.087 Uiso 1 1 calc R . . . .
C27 C 0.2622(5) 0.3187(5) 0.0746(2) 0.0722(11) Uani 1 1 d . . . . .
C5 C 0.2320(5) 1.0540(5) 0.3936(2) 0.0718(12) Uani 1 1 d . . . . .
H5A H 0.1978 1.1325 0.4051 0.086 Uiso 1 1 calc R . . . .
C7 C 0.3797(5) 0.8712(6) 0.4063(2) 0.0759(13) Uani 1 1 d . . . . .
H7 H 0.4437 0.8249 0.4273 0.091 Uiso 1 1 calc R . . . .
C6 C 0.3272(5) 0.9855(5) 0.4242(2) 0.0788(14) Uani 1 1 d . . . . .
H6A H 0.3563 1.0173 0.4576 0.095 Uiso 1 1 calc R . . . .
C33 C 0.0092(5) 0.7864(5) 0.4647(2) 0.0779(10) Uani 1 1 d . U . . .
H33 H -0.0581 0.8433 0.4527 0.093 Uiso 1 1 calc R U . . .
C29 C 0.1704(6) 0.0739(5) -0.0459(3) 0.0830(13) Uani 1 1 d . . . . .
H29 H 0.1470 0.0419 -0.0042 0.100 Uiso 1 1 calc R . . . .
C35 C 0.0762(5) 0.8137(5) 0.5126(2) 0.0765(10) Uani 1 1 d . U . . .
H35 H 0.0556 0.8876 0.5318 0.092 Uiso 1 1 calc R U . . .
C36 C 0.1999(6) 0.6184(5) 0.5023(2) 0.0788(11) Uani 1 1 d . U . . .
H36 H 0.2627 0.5572 0.5151 0.095 Uiso 1 1 calc R U . . .
C2 C 0.0158(5) 1.1770(4) 0.3072(2) 0.0737(12) Uani 1 1 d . . . . .
H2 H 0.0220 1.2419 0.3317 0.088 Uiso 1 1 calc R . . . .
C25 C 0.1967(6) 0.3010(5) 0.1340(3) 0.0815(13) Uani 1 1 d . . . . .
H25 H 0.1276 0.2438 0.1445 0.098 Uiso 1 1 calc R . . . .
C1 C -0.0655(6) 1.1755(5) 0.2622(3) 0.0784(12) Uani 1 1 d . . . . .
H1A H -0.1265 1.2399 0.2507 0.094 Uiso 1 1 calc R . . . .
C38 C 0.3459(6) 0.8719(6) 0.6322(2) 0.0827(10) Uani 1 1 d . U . . .
C30 C 0.2807(6) 0.2268(5) -0.1251(3) 0.0832(13) Uani 1 1 d . . . . .
H30 H 0.3346 0.2974 -0.1377 0.100 Uiso 1 1 calc R . . . .
C34 C 0.1302(5) 0.6015(5) 0.4541(2) 0.0797(11) Uani 1 1 d . U . . .
H34 H 0.1501 0.5290 0.4339 0.096 Uiso 1 1 calc R U . . .
C23 C 0.2349(6) 0.3692(6) 0.1779(3) 0.0867(14) Uani 1 1 d . . . . .
H23 H 0.1900 0.3565 0.2182 0.104 Uiso 1 1 calc R . . . .
C40 C 0.4383(6) 0.7808(6) 0.6518(3) 0.0937(13) Uani 1 1 d . U . . .
H40 H 0.4541 0.7044 0.6343 0.112 Uiso 1 1 calc R U . . .
C41 C 0.4055(6) 0.9988(7) 0.7058(3) 0.0976(13) Uani 1 1 d . U . . .
H41 H 0.3946 1.0743 0.7244 0.117 Uiso 1 1 calc R U . . .
C32 C 0.2329(7) 0.1588(6) -0.1678(3) 0.0942(18) Uani 1 1 d . . . . .
H32 H 0.2530 0.1892 -0.2099 0.113 Uiso 1 1 calc R . . . .
C24 C 0.3920(6) 0.4702(7) 0.1077(3) 0.104(2) Uani 1 1 d . . . . .
H24 H 0.4590 0.5299 0.0980 0.125 Uiso 1 1 calc R . . . .
C31 C 0.1327(6) 0.0130(6) -0.0931(3) 0.0910(16) Uani 1 1 d . . . . .
H31 H 0.0843 -0.0617 -0.0820 0.109 Uiso 1 1 calc R . . . .
C39 C 0.3277(6) 0.9876(7) 0.6577(3) 0.0950(12) Uani 1 1 d . U . . .
H39 H 0.2690 1.0526 0.6443 0.114 Uiso 1 1 calc R U . . .
C11 C 0.5062(6) 0.5520(6) 0.2903(3) 0.0963(18) Uani 1 1 d . . . . .
H11 H 0.5694 0.4865 0.2838 0.116 Uiso 1 1 calc R . . . .
C10 C 0.4988(6) 0.6331(6) 0.3355(3) 0.0985(18) Uani 1 1 d . . . . .
H10A H 0.5557 0.6339 0.3652 0.118 Uiso 1 1 calc R . . . .
C26 C 0.3607(6) 0.4058(7) 0.0608(3) 0.1017(19) Uani 1 1 d . . . . .
H26 H 0.4057 0.4214 0.0206 0.122 Uiso 1 1 calc R . . . .
C42 C 0.5065(7) 0.8081(7) 0.6987(3) 0.1042(15) Uani 1 1 d . U . . .
H42 H 0.5691 0.7470 0.7119 0.125 Uiso 1 1 calc R U . . .
F8 F 0.6713(4) 0.2710(5) 0.0941(2) 0.1450(18) Uani 1 1 d D U . . .
F7 F 0.8695(4) 0.3018(5) 0.1204(3) 0.163(2) Uani 1 1 d D U . . .
B2 B 0.7448(3) 0.3432(3) 0.12040(16) 0.0710(12) Uani 1 1 d D U . . .
F5 F 0.6873(6) 0.3664(9) 0.1760(2) 0.201(3) Uani 1 1 d D U . . .
F6 F 0.7380(7) 0.4593(5) 0.0880(4) 0.212(3) Uani 1 1 d D U . . .
F4 F 0.7387(4) 0.6867(4) 0.53927(18) 0.1124(12) Uani 1 1 d . U . . .
F1 F 0.7081(6) 0.6642(6) 0.4421(2) 0.1510(18) Uani 1 1 d . U . . .
B1 B 0.6579(7) 0.7102(7) 0.4943(4) 0.0943(18) Uani 1 1 d . U . . .
F3 F 0.6197(10) 0.8308(6) 0.4874(4) 0.247(4) Uani 1 1 d . U . . .
F2 F 0.5450(6) 0.6481(10) 0.5143(4) 0.217(3) Uani 1 1 d . U . . .

loop_
_atom_site_aniso_label
_atom_site_aniso_U_11
_atom_site_aniso_U_22
_atom_site_aniso_U_33
_atom_site_aniso_U_23
_atom_site_aniso_U_13
_atom_site_aniso_U_12
Fe1 0.0545(3) 0.0565(3) 0.0357(3) -0.0156(2) -0.0090(2) -0.0173(2)
N8 0.0526(15) 0.0552(15) 0.0378(13) -0.0149(11) -0.0111(11) -0.0107(12)
N7 0.0573(16) 0.0606(17) 0.0379(14) -0.0102(12) -0.0073(12) -0.0178(13)
N3 0.0601(17) 0.0657(18) 0.0409(14) -0.0172(13) -0.0097(12) -0.0202(14)
N9 0.0610(17) 0.0675(19) 0.0445(15) -0.0127(13) -0.0065(13) -0.0255(15)
N2 0.0647(18) 0.0574(17) 0.0514(16) -0.0172(13) -0.0069(14) -0.0113(14)
N6 0.0654(18) 0.073(2) 0.0430(15) -0.0072(14) -0.0092(13) -0.0199(16)
N4 0.0566(17) 0.0659(19) 0.0588(18) -0.0176(15) -0.0173(14) -0.0113(14)
N1 0.075(2) 0.066(2) 0.063(2) -0.0130(16) -0.0170(17) -0.0057(17)
N10 0.0632(18) 0.071(2) 0.0573(18) -0.0130(15) -0.0110(15) -0.0257(16)
C15 0.0546(18) 0.0502(17) 0.0476(18) -0.0148(14) -0.0145(14) -0.0096(14)
C19 0.0548(18) 0.066(2) 0.0371(16) -0.0156(14) -0.0080(13) -0.0088(16)
N5 0.074(2) 0.075(2) 0.089(3) -0.029(2) -0.029(2) -0.0027(18)
C20 0.0520(18) 0.063(2) 0.0409(16) -0.0101(15) -0.0051(14) -0.0098(15)
C14 0.0532(18) 0.0508(18) 0.0485(18) -0.0128(14) -0.0132(14) -0.0129(14)
N16 0.083(2) 0.0857(17) 0.0564(16) -0.0132(13) -0.0116(14) -0.0279(15)
N12 0.076(2) 0.085(3) 0.083(3) -0.034(2) -0.014(2) -0.005(2)
N15 0.0795(19) 0.0907(19) 0.0524(16) -0.0105(14) -0.0090(14) -0.0235(14)
N13 0.077(2) 0.082(3) 0.075(2) -0.024(2) -0.020(2) 0.007(2)
C3 0.069(2) 0.063(2) 0.0473(19) -0.0225(16) 0.0005(16) -0.0212(18)
C8 0.063(2) 0.078(2) 0.0449(18) -0.0136(17) -0.0129(16) -0.0223(19)
N11 0.072(2) 0.093(3) 0.092(3) -0.044(2) -0.024(2) 0.000(2)
C4 0.067(2) 0.068(2) 0.0452(18) -0.0234(16) 0.0017(16) -0.0265(18)
N14 0.106(3) 0.087(3) 0.088(3) -0.038(2) -0.043(3) 0.022(3)
C16 0.064(2) 0.065(2) 0.053(2) -0.0239(17) -0.0157(16) -0.0126(17)
N17 0.096(2) 0.0862(18) 0.0618(17) -0.0158(14) -0.0110(16) -0.0334(15)
C18 0.072(2) 0.083(3) 0.0396(18) -0.0214(17) -0.0073(16) -0.010(2)
C12 0.068(2) 0.073(3) 0.058(2) -0.0001(19) -0.0089(18) -0.030(2)
C13 0.066(2) 0.061(2) 0.060(2) -0.0080(17) -0.0170(18) -0.0246(18)
C37 0.0750(18) 0.0794(18) 0.0510(16) -0.0098(13) -0.0070(14) -0.0264(14)
C9 0.065(2) 0.078(3) 0.064(2) -0.012(2) -0.0260(19) -0.015(2)
N18 0.104(3) 0.126(3) 0.072(2) -0.0270(19) -0.0027(18) -0.0575(19)
C17 0.078(3) 0.084(3) 0.0458(19) -0.0320(19) -0.0160(18) -0.009(2)
C28 0.078(3) 0.071(3) 0.077(3) -0.028(2) -0.030(2) 0.012(2)
C22 0.063(2) 0.092(3) 0.062(2) -0.004(2) -0.0033(19) -0.032(2)
C21 0.066(2) 0.102(3) 0.050(2) -0.006(2) -0.0010(18) -0.029(2)
C27 0.067(2) 0.075(3) 0.082(3) -0.029(2) -0.014(2) -0.005(2)
C5 0.080(3) 0.090(3) 0.053(2) -0.032(2) -0.002(2) -0.035(2)
C7 0.076(3) 0.109(4) 0.050(2) -0.016(2) -0.0196(19) -0.033(3)
C6 0.092(3) 0.106(4) 0.049(2) -0.033(2) -0.008(2) -0.042(3)
C33 0.081(2) 0.095(2) 0.0626(19) -0.0155(16) -0.0140(17) -0.0176(17)
C29 0.095(3) 0.087(3) 0.075(3) -0.027(3) -0.025(3) 0.002(3)
C35 0.083(2) 0.088(2) 0.0619(19) -0.0160(16) -0.0138(16) -0.0174(16)
C36 0.093(2) 0.085(2) 0.0647(19) -0.0174(16) -0.0219(18) -0.0158(17)
C2 0.089(3) 0.060(2) 0.074(3) -0.026(2) 0.003(2) -0.015(2)
C25 0.089(3) 0.082(3) 0.079(3) -0.028(2) -0.008(3) -0.019(3)
C1 0.091(3) 0.062(2) 0.082(3) -0.018(2) -0.004(3) 0.001(2)
C38 0.095(2) 0.100(2) 0.0567(18) -0.0140(15) -0.0063(16) -0.0456(17)
C30 0.091(3) 0.082(3) 0.081(3) -0.020(3) -0.021(3) 0.013(3)
C34 0.091(2) 0.092(2) 0.063(2) -0.0194(17) -0.0191(18) -0.0174(17)
C23 0.098(4) 0.091(3) 0.076(3) -0.031(3) -0.010(3) -0.008(3)
C40 0.111(3) 0.105(2) 0.073(2) -0.0207(19) -0.023(2) -0.0376(19)
C41 0.099(3) 0.125(3) 0.075(2) -0.031(2) 0.0025(19) -0.056(2)
C32 0.115(4) 0.097(4) 0.080(3) -0.033(3) -0.037(3) 0.034(4)
C24 0.079(3) 0.125(5) 0.119(5) -0.061(4) 0.000(3) -0.033(3)
C31 0.106(4) 0.084(3) 0.097(4) -0.036(3) -0.039(3) 0.003(3)
C39 0.100(3) 0.110(2) 0.081(2) -0.0309(18) -0.003(2) -0.0464(19)
C11 0.083(3) 0.093(4) 0.125(5) -0.034(3) -0.044(3) 0.011(3)
C10 0.096(4) 0.103(4) 0.113(5) -0.032(3) -0.058(4) 0.003(3)
C26 0.093(4) 0.126(5) 0.094(4) -0.051(4) 0.008(3) -0.036(3)
C42 0.121(3) 0.125(3) 0.078(3) -0.026(2) -0.027(2) -0.042(2)
F8 0.113(3) 0.173(4) 0.175(4) -0.099(3) -0.024(3) -0.045(3)
F7 0.096(3) 0.184(5) 0.228(6) -0.063(4) -0.054(3) -0.002(3)
B2 0.077(3) 0.070(3) 0.075(3) -0.019(2) -0.025(2) -0.017(2)
F5 0.159(4) 0.339(9) 0.128(4) -0.119(5) -0.005(3) -0.043(5)
F6 0.237(7) 0.121(4) 0.277(8) 0.027(4) -0.077(6) -0.030(4)
F4 0.126(3) 0.124(3) 0.101(2) -0.032(2) -0.052(2) 0.012(2)
F1 0.178(4) 0.187(5) 0.108(3) -0.064(3) -0.055(3) 0.034(4)
B1 0.095(4) 0.095(4) 0.111(4) -0.044(3) -0.050(3) 0.012(3)
F3 0.425(11) 0.127(3) 0.256(7) -0.097(4) -0.245(7) 0.091(5)
F2 0.127(4) 0.301(8) 0.235(7) -0.058(6) -0.028(4) -0.047(5)

loop_
_atom_type_symbol
_atom_type_description
_atom_type_scat_dispersion_real
_atom_type_scat_dispersion_imag
_atom_type_scat_source
C C 0.0181 0.0091 'International Tables Vol C Tables 4.2.6.8 and 6.1.1.4'
H H 0.0000 0.0000 'International Tables Vol C Tables 4.2.6.8 and 6.1.1.4'
B B 0.0090 0.0039 'International Tables Vol C Tables 4.2.6.8 and 6.1.1.4'
F F 0.0727 0.0534 'International Tables Vol C Tables 4.2.6.8 and 6.1.1.4'
Fe Fe -1.1336 3.1974 'International Tables Vol C Tables 4.2.6.8 and 6.1.1.4'
N N 0.0311 0.0180 'International Tables Vol C Tables 4.2.6.8 and 6.1.1.4'

loop_
_exptl_crystal_face_index_h
_exptl_crystal_face_index_k
_exptl_crystal_face_index_l
_exptl_crystal_face_perp_dist
-7 -1 -4 0.1316
-4 5 0 0.0945
3 6 5 0.1948
0 0 14 0.0193
6 3 2 0.1652
0 -7 -3 0.0634
1 -7 -2 0.0694
7 0 4 0.0985
0 0 -14 0.0147
-4 -3 8 0.1053

loop_
_geom_angle_atom_site_label_1
_geom_angle_atom_site_label_2
_geom_angle_atom_site_label_3
_geom_angle
_geom_angle_site_symmetry_1
_geom_angle_site_symmetry_3
_geom_angle_publ_flag
N8 Fe1 N7 74.21(11) . . ?
N8 Fe1 N9 73.93(11) . . ?
N8 Fe1 N2 108.79(12) . . ?
N8 Fe1 N4 101.71(12) . . ?
N7 Fe1 N9 148.13(11) . . ?
N7 Fe1 N2 97.57(12) . . ?
N7 Fe1 N4 94.83(12) . . ?
N3 Fe1 N8 170.58(11) . . ?
N3 Fe1 N7 114.61(11) . . ?
N3 Fe1 N9 97.17(11) . . ?
N3 Fe1 N2 74.23(13) . . ?
N3 Fe1 N4 74.95(13) . . ?
N2 Fe1 N9 93.20(13) . . ?
N4 Fe1 N9 90.93(13) . . ?
N4 Fe1 N2 149.18(12) . . ?
C15 N8 Fe1 119.8(2) . . ?
C15 N8 C19 119.9(3) . . ?
C19 N8 Fe1 120.2(2) . . ?
N6 N7 Fe1 138.3(2) . . ?
N6 N7 C14 105.6(3) . . ?
C14 N7 Fe1 116.1(2) . . ?
C8 N3 Fe1 119.3(3) . . ?
C8 N3 C4 120.5(3) . . ?
C4 N3 Fe1 120.2(3) . . ?
N10 N9 Fe1 138.7(2) . . ?
C20 N9 Fe1 115.4(2) . . ?
C20 N9 N10 105.9(3) . . ?
N1 N2 Fe1 139.2(3) . . ?
C3 N2 Fe1 114.9(3) . . ?
C3 N2 N1 105.0(3) . . ?
N7 N6 H6 124.2 . . ?
C12 N6 N7 111.6(3) . . ?
C12 N6 H6 124.2 . . ?
N5 N4 Fe1 138.2(3) . . ?
N5 N4 C9 106.6(4) . . ?
C9 N4 Fe1 114.6(3) . . ?
N2 N1 H1 124.1 . . ?
C1 N1 N2 111.8(4) . . ?
C1 N1 H1 124.1 . . ?
N9 N10 H10 124.4 . . ?
C22 N10 N9 111.1(3) . . ?
C22 N10 H10 124.4 . . ?
N8 C15 C14 112.8(3) . . ?
N8 C15 C16 121.9(3) . . ?
C16 C15 C14 125.3(3) . . ?
N8 C19 C20 112.8(3) . . ?
N8 C19 C18 121.2(3) . . ?
C18 C19 C20 126.1(3) . . ?
N4 N5 H5 124.5 . . ?
C11 N5 N4 111.0(4) . . ?
C11 N5 H5 124.5 . . ?
N9 C20 C19 117.7(3) . . ?
N9 C20 C21 110.1(3) . . ?
C21 C20 C19 132.2(4) . . ?
N7 C14 C15 117.0(3) . . ?
N7 C14 C13 110.2(3) . . ?
C13 C14 C15 132.7(3) . . ?
N17 N16 C37 112.9(4) . . ?
N13 N12 C27 112.9(4) . . ?
C33 N15 C34 117.6(4) . . ?
N12 N13 C28 112.2(4) . . ?
N2 C3 C4 116.5(4) . . ?
N2 C3 C2 110.6(4) . . ?
C2 C3 C4 132.9(4) . . ?
N3 C8 C9 113.8(3) . . ?
N3 C8 C7 121.0(4) . . ?
C7 C8 C9 125.1(4) . . ?
C23 N11 C24 117.0(4) . . ?
N3 C4 C3 113.5(3) . . ?
N3 C4 C5 121.4(4) . . ?
C5 C4 C3 125.0(4) . . ?
C32 N14 C31 117.7(5) . . ?
C15 C16 H16 121.0 . . ?
C17 C16 C15 118.1(3) . . ?
C17 C16 H16 121.0 . . ?
N16 N17 C38 112.1(5) . . ?
C19 C18 H18 120.7 . . ?
C17 C18 C19 118.6(4) . . ?
C17 C18 H18 120.7 . . ?
N6 C12 H12 126.2 . . ?
N6 C12 C13 107.6(3) . . ?
C13 C12 H12 126.2 . . ?
C14 C13 H13 127.5 . . ?
C12 C13 C14 105.0(3) . . ?
C12 C13 H13 127.5 . . ?
C35 C37 N16 123.5(4) . . ?
C36 C37 N16 116.7(5) . . ?
C36 C37 C35 119.9(4) . . ?
N4 C9 C8 117.3(4) . . ?
N4 C9 C10 109.5(4) . . ?
C10 C9 C8 132.8(4) . . ?
C41 N18 C42 116.4(6) . . ?
C16 C17 C18 120.2(3) . . ?
C16 C17 H17 119.9 . . ?
C18 C17 H17 119.9 . . ?
C29 C28 N13 123.6(5) . . ?
C29 C28 C30 120.4(5) . . ?
C30 C28 N13 116.0(5) . . ?
N10 C22 H22 126.0 . . ?
N10 C22 C21 108.0(4) . . ?
C21 C22 H22 126.0 . . ?
C20 C21 H21 127.5 . . ?
C22 C21 C20 104.9(4) . . ?
C22 C21 H21 127.5 . . ?
C25 C27 N12 116.6(4) . . ?
C26 C27 N12 124.7(5) . . ?
C26 C27 C25 118.6(5) . . ?
C4 C5 H5A 121.1 . . ?
C6 C5 C4 117.7(5) . . ?
C6 C5 H5A 121.1 . . ?
C8 C7 H7 120.9 . . ?
C6 C7 C8 118.2(5) . . ?
C6 C7 H7 120.9 . . ?
C5 C6 H6A 119.5 . . ?
C7 C6 C5 121.1(4) . . ?
C7 C6 H6A 119.5 . . ?
N15 C33 H33 118.3 . . ?
N15 C33 C35 123.3(5) . . ?
C35 C33 H33 118.3 . . ?
C28 C29 H29 121.2 . . ?
C28 C29 C31 117.7(5) . . ?
C31 C29 H29 121.2 . . ?
C37 C35 C33 117.5(5) . . ?
C37 C35 H35 121.2 . . ?
C33 C35 H35 121.2 . . ?
C37 C36 H36 120.9 . . ?
C37 C36 C34 118.2(5) . . ?
C34 C36 H36 120.9 . . ?
C3 C2 H2 127.5 . . ?
C1 C2 C3 104.9(4) . . ?
C1 C2 H2 127.5 . . ?
C27 C25 H25 120.6 . . ?
C27 C25 C23 118.9(5) . . ?
C23 C25 H25 120.6 . . ?
N1 C1 C2 107.6(5) . . ?
N1 C1 H1A 126.2 . . ?
C2 C1 H1A 126.2 . . ?
C40 C38 N17 124.0(5) . . ?
C40 C38 C39 120.3(5) . . ?
C39 C38 N17 115.7(6) . . ?
C28 C30 H30 122.0 . . ?
C28 C30 C32 116.1(6) . . ?
C32 C30 H30 122.0 . . ?
N15 C34 C36 123.4(5) . . ?
N15 C34 H34 118.3 . . ?
C36 C34 H34 118.3 . . ?
N11 C23 C25 123.4(5) . . ?
N11 C23 H23 118.3 . . ?
C25 C23 H23 118.3 . . ?
C38 C40 H40 121.5 . . ?
C38 C40 C42 117.0(6) . . ?
C42 C40 H40 121.5 . . ?
N18 C41 H41 117.2 . . ?
N18 C41 C39 125.6(6) . . ?
C39 C41 H41 117.2 . . ?
N14 C32 C30 124.8(6) . . ?
N14 C32 H32 117.6 . . ?
C30 C32 H32 117.6 . . ?
N11 C24 H24 118.2 . . ?
N11 C24 C26 123.5(5) . . ?
C26 C24 H24 118.2 . . ?
N14 C31 C29 123.3(6) . . ?
N14 C31 H31 118.4 . . ?
C29 C31 H31 118.4 . . ?
C38 C39 C41 115.0(7) . . ?
C38 C39 H39 122.5 . . ?
C41 C39 H39 122.5 . . ?
N5 C11 H11 126.4 . . ?
N5 C11 C10 107.3(5) . . ?
C10 C11 H11 126.4 . . ?
C9 C10 H10A 127.2 . . ?
C11 C10 C9 105.6(4) . . ?
C11 C10 H10A 127.2 . . ?
C27 C26 C24 118.5(6) . . ?
C27 C26 H26 120.7 . . ?
C24 C26 H26 120.7 . . ?
N18 C42 C40 125.6(8) . . ?
N18 C42 H42 117.2 . . ?
C40 C42 H42 117.2 . . ?
F8 B2 F7 114.5(4) . . ?
F8 B2 F6 104.5(5) . . ?
F7 B2 F6 110.8(3) . . ?
F5 B2 F8 111.8(3) . . ?
F5 B2 F7 112.9(5) . . ?
F5 B2 F6 101.1(6) . . ?
F1 B1 F4 112.5(6) . . ?
F1 B1 F2 105.7(6) . . ?
F3 B1 F4 110.9(5) . . ?
F3 B1 F1 115.0(8) . . ?
F3 B1 F2 103.4(8) . . ?
F2 B1 F4 108.6(7) . . ?

loop_
_geom_bond_atom_site_label_1
_geom_bond_atom_site_label_2
_geom_bond_distance
_geom_bond_site_symmetry_2
_geom_bond_publ_flag
Fe1 N8 2.134(3) . ?
Fe1 N7 2.171(3) . ?
Fe1 N3 2.112(3) . ?
Fe1 N9 2.203(3) . ?
Fe1 N2 2.201(3) . ?
Fe1 N4 2.188(3) . ?
N8 C15 1.343(4) . ?
N8 C19 1.346(5) . ?
N7 N6 1.341(4) . ?
N7 C14 1.344(4) . ?
N3 C8 1.334(5) . ?
N3 C4 1.337(5) . ?
N9 N10 1.341(4) . ?
N9 C20 1.335(5) . ?
N2 N1 1.347(5) . ?
N2 C3 1.343(5) . ?
N6 H6 0.8600 . ?
N6 C12 1.337(5) . ?
N4 N5 1.338(5) . ?
N4 C9 1.340(5) . ?
N1 H1 0.8600 . ?
N1 C1 1.331(6) . ?
N10 H10 0.8600 . ?
N10 C22 1.334(6) . ?
C15 C14 1.466(5) . ?
C15 C16 1.385(5) . ?
C19 C20 1.467(5) . ?
C19 C18 1.386(5) . ?
N5 H5 0.8600 . ?
N5 C11 1.335(7) . ?
C20 C21 1.397(5) . ?
C14 C13 1.394(5) . ?
N16 N17 1.241(6) . ?
N16 C37 1.437(6) . ?
N12 N13 1.224(6) . ?
N12 C27 1.428(6) . ?
N15 C33 1.324(7) . ?
N15 C34 1.326(7) . ?
N13 C28 1.441(6) . ?
C3 C4 1.467(6) . ?
C3 C2 1.390(7) . ?
C8 C9 1.464(7) . ?
C8 C7 1.394(5) . ?
N11 C23 1.318(7) . ?
N11 C24 1.326(8) . ?
C4 C5 1.393(5) . ?
N14 C32 1.303(9) . ?
N14 C31 1.325(8) . ?
C16 H16 0.9300 . ?
C16 C17 1.384(6) . ?
N17 C38 1.439(6) . ?
C18 H18 0.9300 . ?
C18 C17 1.386(6) . ?
C12 H12 0.9300 . ?
C12 C13 1.372(6) . ?
C13 H13 0.9300 . ?
C37 C35 1.377(7) . ?
C37 C36 1.364(7) . ?
C9 C10 1.385(8) . ?
N18 C41 1.301(9) . ?
N18 C42 1.308(9) . ?
C17 H17 0.9300 . ?
C28 C29 1.372(8) . ?
C28 C30 1.380(8) . ?
C22 H22 0.9300 . ?
C22 C21 1.361(6) . ?
C21 H21 0.9300 . ?
C27 C25 1.369(7) . ?
C27 C26 1.364(7) . ?
C5 H5A 0.9300 . ?
C5 C6 1.375(8) . ?
C7 H7 0.9300 . ?
C7 C6 1.371(8) . ?
C6 H6A 0.9300 . ?
C33 H33 0.9300 . ?
C33 C35 1.394(7) . ?
C29 H29 0.9300 . ?
C29 C31 1.387(7) . ?
C35 H35 0.9300 . ?
C36 H36 0.9300 . ?
C36 C34 1.383(7) . ?
C2 H2 0.9300 . ?
C2 C1 1.372(8) . ?
C25 H25 0.9300 . ?
C25 C23 1.376(7) . ?
C1 H1A 0.9300 . ?
C38 C40 1.379(9) . ?
C38 C39 1.394(8) . ?
C30 H30 0.9300 . ?
C30 C32 1.398(8) . ?
C34 H34 0.9300 . ?
C23 H23 0.9300 . ?
C40 H40 0.9300 . ?
C40 C42 1.382(7) . ?
C41 H41 0.9300 . ?
C41 C39 1.423(8) . ?
C32 H32 0.9300 . ?
C24 H24 0.9300 . ?
C24 C26 1.380(8) . ?
C31 H31 0.9300 . ?
C39 H39 0.9300 . ?
C11 H11 0.9300 . ?
C11 C10 1.378(9) . ?
C10 H10A 0.9300 . ?
C26 H26 0.9300 . ?
C42 H42 0.9300 . ?
F8 B2 1.323(3) . ?
F7 B2 1.326(3) . ?
B2 F5 1.322(3) . ?
B2 F6 1.326(3) . ?
F4 B1 1.359(7) . ?
F1 B1 1.328(9) . ?
B1 F3 1.299(9) . ?
B1 F2 1.340(10) . ?

loop_
_geom_torsion_atom_site_label_1
_geom_torsion_atom_site_label_2
_geom_torsion_atom_site_label_3
_geom_torsion_atom_site_label_4
_geom_torsion
_geom_torsion_site_symmetry_1
_geom_torsion_site_symmetry_2
_geom_torsion_site_symmetry_3
_geom_torsion_site_symmetry_4
_geom_torsion_publ_flag
Fe1 N8 C15 C14 1.6(4) . . . . ?
Fe1 N8 C15 C16 -177.7(3) . . . . ?
Fe1 N8 C19 C20 -2.3(4) . . . . ?
Fe1 N8 C19 C18 177.1(3) . . . . ?
Fe1 N7 N6 C12 179.2(3) . . . . ?
Fe1 N7 C14 C15 0.8(4) . . . . ?
Fe1 N7 C14 C13 -179.3(3) . . . . ?
Fe1 N3 C8 C9 4.0(4) . . . . ?
Fe1 N3 C8 C7 -179.8(3) . . . . ?
Fe1 N3 C4 C3 0.9(4) . . . . ?
Fe1 N3 C4 C5 -178.2(3) . . . . ?
Fe1 N9 N10 C22 179.0(4) . . . . ?
Fe1 N9 C20 C19 -0.7(5) . . . . ?
Fe1 N9 C20 C21 -179.4(3) . . . . ?
Fe1 N2 N1 C1 -168.5(3) . . . . ?
Fe1 N2 C3 C4 -8.4(4) . . . . ?
Fe1 N2 C3 C2 171.4(3) . . . . ?
Fe1 N4 N5 C11 169.6(4) . . . . ?
Fe1 N4 C9 C8 1.8(5) . . . . ?
Fe1 N4 C9 C10 -171.9(4) . . . . ?
N8 C15 C14 N7 -1.6(5) . . . . ?
N8 C15 C14 C13 178.6(4) . . . . ?
N8 C15 C16 C17 0.6(6) . . . . ?
N8 C19 C20 N9 1.9(5) . . . . ?
N8 C19 C20 C21 -179.8(5) . . . . ?
N8 C19 C18 C17 0.6(7) . . . . ?
N7 N6 C12 C13 -0.6(5) . . . . ?
N7 C14 C13 C12 0.0(5) . . . . ?
N3 C8 C9 N4 -3.8(6) . . . . ?
N3 C8 C9 C10 168.1(6) . . . . ?
N3 C8 C7 C6 -1.9(6) . . . . ?
N3 C4 C5 C6 -2.0(6) . . . . ?
N9 N10 C22 C21 0.5(6) . . . . ?
N9 C20 C21 C22 0.0(6) . . . . ?
N2 N1 C1 C2 0.8(6) . . . . ?
N2 C3 C4 N3 5.2(5) . . . . ?
N2 C3 C4 C5 -175.8(4) . . . . ?
N2 C3 C2 C1 0.5(5) . . . . ?
N6 N7 C14 C15 179.8(3) . . . . ?
N6 N7 C14 C13 -0.4(4) . . . . ?
N6 C12 C13 C14 0.4(5) . . . . ?
N4 N5 C11 C10 0.2(7) . . . . ?
N4 C9 C10 C11 -1.0(7) . . . . ?
N1 N2 C3 C4 -179.8(3) . . . . ?
N1 N2 C3 C2 -0.1(4) . . . . ?
N10 N9 C20 C19 179.0(3) . . . . ?
N10 N9 C20 C21 0.3(5) . . . . ?
N10 C22 C21 C20 -0.3(6) . . . . ?
C15 N8 C19 C20 -179.1(3) . . . . ?
C15 N8 C19 C18 0.3(6) . . . . ?
C15 C14 C13 C12 179.8(4) . . . . ?
C15 C16 C17 C18 0.3(7) . . . . ?
C19 N8 C15 C14 178.5(3) . . . . ?
C19 N8 C15 C16 -0.9(6) . . . . ?
C19 C20 C21 C22 -178.5(4) . . . . ?
C19 C18 C17 C16 -0.9(7) . . . . ?
N5 N4 C9 C8 174.9(4) . . . . ?
N5 N4 C9 C10 1.2(6) . . . . ?
N5 C11 C10 C9 0.5(8) . . . . ?
C20 N9 N10 C22 -0.5(5) . . . . ?
C20 C19 C18 C17 179.9(4) . . . . ?
C14 N7 N6 C12 0.6(5) . . . . ?
C14 C15 C16 C17 -178.7(4) . . . . ?
N16 N17 C38 C40 25.8(7) . . . . ?
N16 N17 C38 C39 -156.1(5) . . . . ?
N16 C37 C35 C33 -179.8(4) . . . . ?
N16 C37 C36 C34 -178.5(4) . . . . ?
N12 N13 C28 C29 -29.6(7) . . . . ?
N12 N13 C28 C30 153.1(5) . . . . ?
N12 C27 C25 C23 -179.1(5) . . . . ?
N12 C27 C26 C24 178.7(6) . . . . ?
N15 C33 C35 C37 -1.0(7) . . . . ?
N13 N12 C27 C25 -171.3(5) . . . . ?
N13 N12 C27 C26 11.4(8) . . . . ?
N13 C28 C29 C31 -179.2(5) . . . . ?
N13 C28 C30 C32 -178.7(4) . . . . ?
C3 N2 N1 C1 -0.4(5) . . . . ?
C3 C4 C5 C6 179.0(4) . . . . ?
C3 C2 C1 N1 -0.8(5) . . . . ?
C8 N3 C4 C3 179.7(3) . . . . ?
C8 N3 C4 C5 0.6(6) . . . . ?
C8 C9 C10 C11 -173.4(5) . . . . ?
C8 C7 C6 C5 0.3(7) . . . . ?
N11 C24 C26 C27 0.3(11) . . . . ?
C4 N3 C8 C9 -174.8(3) . . . . ?
C4 N3 C8 C7 1.4(6) . . . . ?
C4 C3 C2 C1 -179.8(4) . . . . ?
C4 C5 C6 C7 1.5(7) . . . . ?
C16 C15 C14 N7 177.8(4) . . . . ?
C16 C15 C14 C13 -2.1(7) . . . . ?
N17 N16 C37 C35 -30.6(6) . . . . ?
N17 N16 C37 C36 151.0(5) . . . . ?
N17 C38 C40 C42 -179.7(5) . . . . ?
N17 C38 C39 C41 179.0(4) . . . . ?
C18 C19 C20 N9 -177.5(4) . . . . ?
C18 C19 C20 C21 0.9(8) . . . . ?
C37 N16 N17 C38 -178.6(4) . . . . ?
C37 C36 C34 N15 -2.5(8) . . . . ?
C9 N4 N5 C11 -0.9(6) . . . . ?
C9 C8 C7 C6 173.9(4) . . . . ?
N18 C41 C39 C38 1.1(8) . . . . ?
C28 C29 C31 N14 -0.9(9) . . . . ?
C28 C30 C32 N14 -3.2(8) . . . . ?
C27 N12 N13 C28 -179.5(4) . . . . ?
C27 C25 C23 N11 0.1(9) . . . . ?
C7 C8 C9 N4 -179.8(4) . . . . ?
C7 C8 C9 C10 -7.9(9) . . . . ?
C33 N15 C34 C36 0.1(7) . . . . ?
C29 C28 C30 C32 3.9(7) . . . . ?
C35 C37 C36 C34 3.1(7) . . . . ?
C36 C37 C35 C33 -1.5(7) . . . . ?
C2 C3 C4 N3 -174.5(4) . . . . ?
C2 C3 C4 C5 4.5(7) . . . . ?
C25 C27 C26 C24 1.4(10) . . . . ?
C38 C40 C42 N18 0.3(10) . . . . ?
C30 C28 C29 C31 -2.0(8) . . . . ?
C34 N15 C33 C35 1.7(7) . . . . ?
C23 N11 C24 C26 -1.7(10) . . . . ?
C40 C38 C39 C41 -2.8(7) . . . . ?
C41 N18 C42 C40 -2.0(9) . . . . ?
C32 N14 C31 C29 1.7(9) . . . . ?
C24 N11 C23 C25 1.5(9) . . . . ?
C31 N14 C32 C30 0.5(9) . . . . ?
C39 C38 C40 C42 2.3(8) . . . . ?
C26 C27 C25 C23 -1.6(9) . . . . ?
C42 N18 C41 C39 1.3(9) . . . . ?

loop_
_exptl_oxdiff_crystal_face_indexfrac_h
_exptl_oxdiff_crystal_face_indexfrac_k
_exptl_oxdiff_crystal_face_indexfrac_l
_exptl_oxdiff_crystal_face_x
_exptl_oxdiff_crystal_face_y
_exptl_oxdiff_crystal_face_z
-6.5200 -0.5875 -4.4293 0.0968 0.4083 0.9077
-3.7357 5.4276 0.3369 0.2311 0.9661 0.1149
3.3335 5.8887 5.0515 0.1208 0.5011 -0.8569
0.0407 -0.1239 13.9084 0.9535 -0.2285 -0.1963
5.8544 3.4383 1.9454 -0.2375 0.0555 -0.9698
0.0876 -6.7392 -3.2888 -0.2058 -0.8628 0.4618
1.4644 -6.5299 -2.3181 -0.2241 -0.9381 0.2643
6.5343 0.2233 4.2253 -0.1103 -0.4551 -0.8836
0.0845 0.1939 -13.8502 -0.9575 0.2289 0.1756
-4.1604 -2.5524 7.8413 0.8029 -0.1928 0.5640
